data_7048293
loop_
_publ_author_name
'Mayans, J\'ulia'
'Saez, Queralt'
'Font-Bardia, Merc\`e'
'Escuer, Albert'

_publ_section_title
;
 Enhancement of magnetic relaxation properties with 3d diamagnetic cations
 in [Zn<sup>II</sup>Ln<sup>III</sup>] and
 [Ni<sup>II</sup>Ln<sup>III</sup>], Ln<sup>III</sup> = Kramers
 lanthanides.
;
_journal_issue 2
_journal_name_full 'Dalton transactions (Cambridge, England : 2003)'
_journal_page_first 641
_journal_page_last 652
_journal_paper_doi 10.1039/c8dt03679a
_journal_volume 48
_journal_year 2019
_chemical_absolute_configuration rm
_chemical_formula_moiety 'C30 H28 Eu N5 O14 Zn, H2 O'
_chemical_formula_sum 'C30 H30 Eu N5 O15 Zn'
_chemical_formula_weight 917.92
_space_group_crystal_system monoclinic
_space_group_IT_number 4
_space_group_name_Hall 'P 2yb'
_space_group_name_H-M_alt 'P 1 21 1'
_symmetry_space_group_name_Hall 'P 2yb'
_symmetry_space_group_name_H-M 'P 1 21 1'
_atom_sites_solution_hydrogens mixed
_audit_creation_method SHELXL-2012
_audit_update_record
;
2018-07-04 deposited with the CCDC.
2018-11-30 downloaded from the CCDC.
;
_cell_angle_alpha 90
_cell_angle_beta 97.001(4)
_cell_angle_gamma 90
_cell_formula_units_Z 4
_cell_length_a 9.0617(10)
_cell_length_b 17.1585(17)
_cell_length_c 22.414(2)
_cell_measurement_reflns_used 9894
_cell_measurement_temperature 100(2)
_cell_measurement_theta_max 29.90
_cell_measurement_theta_min 2.37
_cell_volume 3459.1(6)
_computing_cell_refinement 'Bruker SAINT'
_computing_data_collection 'Bruker APEX2'
_computing_data_reduction 'Bruker SAINT'
_computing_molecular_graphics 'Bruker SHELXTL'
_computing_publication_material 'Bruker SHELXTL'
_computing_structure_refinement 'SHELXL-2014 (Sheldrick 2014)'
_computing_structure_solution 'XT-2014 (Sheldrick 2008)'
_diffrn_ambient_temperature 100(2)
_diffrn_measured_fraction_theta_full 0.984
_diffrn_measured_fraction_theta_max 0.943
_diffrn_measurement_device_type 'D8 Venture'
_diffrn_measurement_method '\f and \w scans'
_diffrn_radiation_type MoK\a
_diffrn_radiation_wavelength 0.71073
_diffrn_reflns_av_R_equivalents 0.0592
_diffrn_reflns_av_sigmaI/netI 0.0871
_diffrn_reflns_Laue_measured_fraction_full 0.984
_diffrn_reflns_Laue_measured_fraction_max 0.943
_diffrn_reflns_limit_h_max 10
_diffrn_reflns_limit_h_min -12
_diffrn_reflns_limit_k_max 23
_diffrn_reflns_limit_k_min -24
_diffrn_reflns_limit_l_max 31
_diffrn_reflns_limit_l_min -31
_diffrn_reflns_number 42189
_diffrn_reflns_point_group_measured_fraction_full 0.943
_diffrn_reflns_point_group_measured_fraction_max 0.871
_diffrn_reflns_theta_full 25.242
_diffrn_reflns_theta_max 30.539
_diffrn_reflns_theta_min 2.544
_diffrn_source microfocus
_exptl_absorpt_coefficient_mu 2.568
_exptl_absorpt_correction_T_max 0.7461
_exptl_absorpt_correction_T_min 0.5781
_exptl_absorpt_correction_type multi-scan
_exptl_absorpt_process_details sadabs
_exptl_crystal_colour yellow
_exptl_crystal_density_diffrn 1.763
_exptl_crystal_description prism
_exptl_crystal_F_000 1832
_exptl_crystal_preparation 'Magnetic properties'
_exptl_crystal_size_max 0.191
_exptl_crystal_size_mid 0.129
_exptl_crystal_size_min 0.074
_refine_diff_density_max 2.672
_refine_diff_density_min -2.547
_refine_diff_density_rms 0.191
_refine_ls_abs_structure_details
;
 Refined as an inversion twin.
;
_refine_ls_abs_structure_Flack 0.141(18)
_refine_ls_extinction_method none
_refine_ls_goodness_of_fit_ref 1.046
_refine_ls_hydrogen_treatment mixed
_refine_ls_matrix_type full
_refine_ls_number_parameters 949
_refine_ls_number_reflns 18446
_refine_ls_number_restraints 7
_refine_ls_restrained_S_all 1.046
_refine_ls_R_factor_all 0.0630
_refine_ls_R_factor_gt 0.0435
_refine_ls_shift/su_max 0.001
_refine_ls_shift/su_mean 0.000
_refine_ls_structure_factor_coef Fsqd
_refine_ls_weighting_details
;
 w=1/[\s^2^(Fo^2^)+(0.0247P)^2^+6.9837P]
 where P=(Fo^2^+2Fc^2^)/3
;
_refine_ls_weighting_scheme calc
_refine_ls_wR_factor_gt 0.0996
_refine_ls_wR_factor_ref 0.1092
_reflns_Friedel_coverage 0.793
_reflns_Friedel_fraction_full 0.898
_reflns_Friedel_fraction_max 0.795
_reflns_number_gt 14880
_reflns_number_total 18446
_reflns_threshold_expression 'I > 2\s(I)'
_cod_data_source_file c8dt03679a2.cif
_cod_data_source_block mo_i06wb11_0m_ba
_cod_depositor_comments 'Adding full bibliography for 7048290--7048295.cif.'
_cod_database_code 7048293
_shelx_space_group_comment
;
The symmetry employed for this shelxl refinement is uniquely defined
by the following loop, which should always be used as a source of
symmetry information in preference to the above space-group names.
They are only intended as comments.
;
_shelx_estimated_absorpt_t_min 0.640
_shelx_estimated_absorpt_t_max 0.833
_shelxl_version_number 2012-9

loop_
_space_group_symop_operation_xyz
'x, y, z'
'-x, y+1/2, -z'

loop_
_atom_site_label
_atom_site_type_symbol
_atom_site_fract_x
_atom_site_fract_y
_atom_site_fract_z
_atom_site_U_iso_or_equiv
_atom_site_adp_type
_atom_site_occupancy
_atom_site_site_symmetry_order
_atom_site_calc_flag
_atom_site_refinement_flags_posn
_atom_site_refinement_flags_adp
Eu1A Eu 0.64830(5) 0.51029(2) 0.78847(2) 0.02072(13) Uani 1 1 d . .
Zn1A Zn 0.58700(12) 0.45478(7) 0.63652(5) 0.0193(3) Uani 1 1 d . .
O1A O 0.9294(8) 0.4735(5) 0.8015(3) 0.0243(16) Uani 1 1 d . .
O2A O 0.7495(7) 0.4557(4) 0.7047(3) 0.0200(15) Uani 1 1 d . .
O3A O 0.4776(7) 0.4971(5) 0.7015(3) 0.0223(16) Uani 1 1 d . .
O4A O 0.4121(8) 0.6064(5) 0.7710(4) 0.0275(17) Uani 1 1 d . .
O5A O 0.6410(8) 0.3676(5) 0.7952(4) 0.0265(19) Uani 1 1 d . .
O6A O 0.4501(9) 0.4306(5) 0.8217(4) 0.032(2) Uani 1 1 d . .
O7A O 0.4454(9) 0.3026(5) 0.8180(4) 0.0307(19) Uani 1 1 d . .
O8A O 0.5568(9) 0.5605(6) 0.8839(4) 0.036(2) Uani 1 1 d . .
O9A O 0.7292(9) 0.4790(5) 0.8990(4) 0.0287(17) Uani 1 1 d . .
O10A O 0.6233(10) 0.5160(6) 0.9747(4) 0.0417(19) Uani 1 1 d . .
O11A O 0.7918(12) 0.6269(7) 0.8249(5) 0.057(3) Uani 1 1 d . .
O12A O 0.7153(11) 0.6275(6) 0.7295(5) 0.045(2) Uani 1 1 d . .
O13A O 0.8581(13) 0.7222(6) 0.7699(7) 0.068(4) Uani 1 1 d . .
O14A O 0.6402(12) 0.5495(6) 0.5926(4) 0.045(2) Uani 1 1 d D .
H14E H 0.634(15) 0.529(6) 0.560(3) 0.054 Uiso 1 1 d D U
H14F H 0.674(16) 0.592(4) 0.590(5) 0.054 Uiso 1 1 d D U
N1A N 0.6736(10) 0.3658(6) 0.5965(4) 0.022(2) Uani 1 1 d . .
N2A N 0.3909(8) 0.4050(4) 0.5976(4) 0.0189(17) Uani 1 1 d . .
N3A N 0.5099(9) 0.3655(6) 0.8111(4) 0.024(2) Uani 1 1 d . .
N4A N 0.6335(10) 0.5173(7) 0.9190(4) 0.034(2) Uani 1 1 d . .
N5A N 0.7906(14) 0.6618(8) 0.7740(7) 0.052(3) Uani 1 1 d . .
C1A C 1.0356(12) 0.4935(7) 0.8533(5) 0.029(3) Uani 1 1 d . .
H1AA H 1.1296 0.5098 0.8397 0.044 Uiso 1 1 calc R U
H1AB H 1.0529 0.4479 0.8796 0.044 Uiso 1 1 calc R U
H1AC H 0.9957 0.5362 0.8756 0.044 Uiso 1 1 calc R U
C2A C 0.9737(10) 0.4185(6) 0.7601(5) 0.020(2) Uani 1 1 d . .
C3A C 1.1050(11) 0.3803(7) 0.7675(5) 0.024(2) Uani 1 1 d . .
H3A H 1.1759 0.3915 0.8013 0.029 Uiso 1 1 calc R U
C4A C 1.1354(11) 0.3256(6) 0.7263(5) 0.022(2) Uani 1 1 d . .
H4A H 1.2258 0.2970 0.7324 0.027 Uiso 1 1 calc R U
C5A C 1.0364(10) 0.3119(6) 0.6765(5) 0.018(2) Uani 1 1 d . .
H5A H 1.0596 0.2740 0.6482 0.022 Uiso 1 1 calc R U
C6A C 0.8991(10) 0.3530(6) 0.6659(5) 0.019(2) Uani 1 1 d . .
C7A C 0.8706(10) 0.4101(6) 0.7098(4) 0.0145(18) Uani 1 1 d . .
C8A C 0.8014(10) 0.3344(6) 0.6126(5) 0.017(2) Uani 1 1 d . .
H8A H 0.8337 0.2955 0.5870 0.021 Uiso 1 1 calc R U
C9A C 0.5706(11) 0.3392(6) 0.5429(5) 0.028(2) Uani 1 1 d . .
H9A H 0.5676 0.3802 0.5111 0.033 Uiso 1 1 calc R U
C10A C 0.6154(12) 0.2612(7) 0.5159(5) 0.026(2) Uani 1 1 d . .
C11A C 0.6108(13) 0.1938(7) 0.5479(6) 0.041(3) Uani 1 1 d . .
H11A H 0.5779 0.1953 0.5866 0.050 Uiso 1 1 calc R U
C12A C 0.6535(14) 0.1225(8) 0.5251(6) 0.049(3) Uani 1 1 d . .
H12A H 0.6512 0.0763 0.5484 0.058 Uiso 1 1 calc R U
C13A C 0.6969(17) 0.1196(9) 0.4714(7) 0.059(4) Uani 1 1 d . .
H13A H 0.7274 0.0710 0.4567 0.071 Uiso 1 1 calc R U
C14A C 0.7000(19) 0.1857(12) 0.4347(8) 0.068(5) Uani 1 1 d . .
H14A H 0.7271 0.1826 0.3952 0.081 Uiso 1 1 calc R U
C15A C 0.6603(14) 0.2576(8) 0.4601(6) 0.046(3) Uani 1 1 d . .
H15A H 0.6652 0.3043 0.4376 0.055 Uiso 1 1 calc R U
C16A C 0.4136(10) 0.3337(5) 0.5645(4) 0.0212(18) Uani 1 1 d . .
H16A H 0.4200 0.2907 0.5947 0.025 Uiso 1 1 calc R U
C17A C 0.2916(11) 0.3115(6) 0.5167(5) 0.023(2) Uani 1 1 d . .
C18A C 0.2544(13) 0.3650(7) 0.4665(5) 0.029(2) Uani 1 1 d . .
H18A H 0.3045 0.4135 0.4654 0.035 Uiso 1 1 calc R U
C19A C 0.1441(13) 0.3440(6) 0.4200(5) 0.033(2) Uani 1 1 d . .
H19A H 0.1225 0.3765 0.3858 0.039 Uiso 1 1 calc R U
C20A C 0.0628(15) 0.2714(8) 0.4250(6) 0.044(3) Uani 1 1 d . .
H20A H -0.0156 0.2572 0.3949 0.053 Uiso 1 1 calc R U
C21A C 0.1003(18) 0.2248(10) 0.4726(8) 0.060(4) Uani 1 1 d . .
H21A H 0.0489 0.1769 0.4751 0.072 Uiso 1 1 calc R U
C22A C 0.2133(14) 0.2447(7) 0.5192(6) 0.038(3) Uani 1 1 d . .
H22A H 0.2346 0.2107 0.5526 0.045 Uiso 1 1 calc R U
C23A C 0.2610(10) 0.4284(5) 0.6060(4) 0.0162(18) Uani 1 1 d . .
H23A H 0.1787 0.4016 0.5850 0.019 Uiso 1 1 calc R U
C24A C 0.2276(10) 0.4933(6) 0.6456(5) 0.020(2) Uani 1 1 d . .
C25A C 0.0846(10) 0.5338(6) 0.6378(5) 0.023(2) Uani 1 1 d . .
H25A H 0.0130 0.5197 0.6050 0.027 Uiso 1 1 calc R U
C26A C 0.0520(11) 0.5887(8) 0.6742(5) 0.028(2) Uani 1 1 d . .
H26A H -0.0455 0.6099 0.6700 0.034 Uiso 1 1 calc R U
C27A C 0.1576(10) 0.6164(6) 0.7191(5) 0.021(2) Uani 1 1 d . .
H27A H 0.1333 0.6588 0.7434 0.026 Uiso 1 1 calc R U
C28A C 0.2991(10) 0.5833(6) 0.7293(5) 0.020(2) Uani 1 1 d . .
C29A C 0.3369(9) 0.5234(7) 0.6917(4) 0.0212(19) Uani 1 1 d . .
C30A C 0.3937(14) 0.6772(7) 0.8001(6) 0.034(3) Uani 1 1 d . .
H30D H 0.3321 0.7122 0.7729 0.052 Uiso 1 1 calc R U
H30E H 0.4911 0.7012 0.8117 0.052 Uiso 1 1 calc R U
H30F H 0.3449 0.6678 0.8362 0.052 Uiso 1 1 calc R U
Eu1B Eu 0.66899(5) 0.52492(2) 0.29012(2) 0.01781(11) Uani 1 1 d . .
Zn1B Zn 0.60713(11) 0.57342(7) 0.13651(5) 0.0165(2) Uani 1 1 d . .
O1B O 0.9520(7) 0.5612(4) 0.3012(3) 0.0170(14) Uani 1 1 d . .
O2B O 0.7690(7) 0.5783(4) 0.2061(3) 0.0191(15) Uani 1 1 d . .
O3B O 0.4980(7) 0.5344(4) 0.2035(3) 0.0178(14) Uani 1 1 d . .
N3B N 0.5355(10) 0.6753(6) 0.3095(4) 0.025(2) Uani 1 1 d . .
O4B O 0.4364(7) 0.4320(4) 0.2784(3) 0.0173(14) Uani 1 1 d . .
N4B N 0.6778(10) 0.5179(7) 0.4234(4) 0.033(2) Uani 1 1 d . .
O5B O 0.6618(7) 0.6678(6) 0.2955(3) 0.0248(19) Uani 1 1 d . .
N5B N 0.8107(10) 0.3749(6) 0.2826(5) 0.030(2) Uani 1 1 d . .
O6B O 0.4700(8) 0.6102(5) 0.3205(4) 0.0264(18) Uani 1 1 d . .
O7B O 0.4732(9) 0.7382(5) 0.3120(4) 0.0313(19) Uani 1 1 d . .
O11B O 0.8177(9) 0.4096(5) 0.3300(4) 0.034(2) Uani 1 1 d . .
O12B O 0.7346(9) 0.4031(6) 0.2368(4) 0.034(2) Uani 1 1 d . .
O13B O 0.8768(12) 0.3116(7) 0.2766(6) 0.057(3) Uani 1 1 d . .
O14B O 0.6831(9) 0.4797(5) 0.0949(4) 0.0309(19) Uani 1 1 d D .
H14C H 0.679(15) 0.481(5) 0.0590(9) 0.037 Uiso 1 1 d D U
H14D H 0.680(15) 0.4349(19) 0.105(4) 0.04(3) Uiso 1 1 d D .
N1B N 0.6790(10) 0.6723(5) 0.1000(4) 0.0214(19) Uani 1 1 d . .
N2B N 0.4071(8) 0.6065(4) 0.0899(3) 0.0176(16) Uani 1 1 d . .
C1B C 1.0550(12) 0.5495(7) 0.3546(5) 0.026(2) Uani 1 1 d . .
H1BA H 1.1512 0.5327 0.3433 0.038 Uiso 1 1 calc R U
H1BB H 1.0163 0.5093 0.3796 0.038 Uiso 1 1 calc R U
H1BC H 1.0675 0.5984 0.3772 0.038 Uiso 1 1 calc R U
C2B C 0.9993(10) 0.6133(6) 0.2600(4) 0.0145(18) Uani 1 1 d . .
C3B C 1.1284(9) 0.6551(6) 0.2648(5) 0.0159(19) Uani 1 1 d . .
H3B H 1.1990 0.6486 0.2995 0.019 Uiso 1 1 calc R U
C4B C 1.1593(10) 0.7074(6) 0.2197(5) 0.019(2) Uani 1 1 d . .
H4B H 1.2522 0.7337 0.2224 0.023 Uiso 1 1 calc R U
C5B C 1.0541(11) 0.7196(7) 0.1722(5) 0.024(2) Uani 1 1 d . .
H5B H 1.0719 0.7577 0.1432 0.029 Uiso 1 1 calc R U
C6B C 0.9202(10) 0.6782(6) 0.1644(5) 0.017(2) Uani 1 1 d . .
C7B C 0.8906(10) 0.6220(6) 0.2073(5) 0.018(2) Uani 1 1 d . .
C8B C 0.8057(11) 0.7067(6) 0.1177(5) 0.021(2) Uani 1 1 d . .
H8B H 0.8251 0.7545 0.0987 0.026 Uiso 1 1 calc R U
O8B O 0.7585(8) 0.5617(5) 0.3960(3) 0.0277(17) Uani 1 1 d . .
C9B C 0.5576(10) 0.7180(5) 0.0634(4) 0.0214(19) Uani 1 1 d . .
H9B H 0.5160 0.7558 0.0909 0.026 Uiso 1 1 calc R U
O9B O 0.5849(10) 0.4711(5) 0.3917(4) 0.036(2) Uani 1 1 d . .
C10B C 0.6095(11) 0.7630(7) 0.0133(5) 0.022(2) Uani 1 1 d . .
O10B O 0.6839(11) 0.5079(8) 0.4780(4) 0.059(3) Uani 1 1 d . .
C11B C 0.6044(13) 0.8458(7) 0.0167(6) 0.038(3) Uani 1 1 d . .
H11B H 0.5724 0.8714 0.0504 0.046 Uiso 1 1 calc R U
C12B C 0.6467(16) 0.8868(7) -0.0297(7) 0.048(3) Uani 1 1 d . .
H12B H 0.6497 0.9419 -0.0260 0.058 Uiso 1 1 calc R U
C13B C 0.6816(17) 0.8587(10) -0.0765(8) 0.055(4) Uani 1 1 d . .
H13B H 0.7013 0.8924 -0.1081 0.066 Uiso 1 1 calc R U
C14B C 0.6931(13) 0.7768(7) -0.0841(5) 0.037(2) Uani 1 1 d . .
H14B H 0.7256 0.7546 -0.1191 0.045 Uiso 1 1 calc R U
C15B C 0.6539(11) 0.7312(5) -0.0373(4) 0.026(2) Uani 1 1 d . .
H15B H 0.6581 0.6761 -0.0407 0.031 Uiso 1 1 calc R U
C16B C 0.4302(10) 0.6594(5) 0.0397(4) 0.0197(17) Uani 1 1 d . .
H16B H 0.4689 0.6268 0.0080 0.024 Uiso 1 1 calc R U
C17B C 0.2970(11) 0.7036(6) 0.0094(5) 0.024(2) Uani 1 1 d . .
C18B C 0.2432(13) 0.7689(7) 0.0344(6) 0.035(3) Uani 1 1 d . .
H18B H 0.2854 0.7851 0.0733 0.042 Uiso 1 1 calc R U
C19B C 0.1286(15) 0.8115(8) 0.0040(7) 0.051(4) Uani 1 1 d . .
H19B H 0.0913 0.8558 0.0226 0.062 Uiso 1 1 calc R U
C20B C 0.070(2) 0.7912(11) -0.0504(10) 0.076(6) Uani 1 1 d . .
H20B H 0.0007 0.8248 -0.0726 0.092 Uiso 1 1 calc R U
C21B C 0.110(2) 0.7204(11) -0.0765(8) 0.069(5) Uani 1 1 d . .
H21B H 0.0544 0.7000 -0.1117 0.083 Uiso 1 1 calc R U
C22B C 0.2367(18) 0.6814(10) -0.0476(7) 0.056(4) Uani 1 1 d . .
H22B H 0.2802 0.6399 -0.0674 0.067 Uiso 1 1 calc R U
C23B C 0.2750(11) 0.5856(6) 0.1025(5) 0.022(2) Uani 1 1 d . .
H23B H 0.1912 0.6073 0.0786 0.026 Uiso 1 1 calc R U
C24B C 0.2479(9) 0.5342(6) 0.1482(4) 0.0158(18) Uani 1 1 d . .
C25B C 0.1044(10) 0.5071(6) 0.1441(4) 0.0201(19) Uani 1 1 d . .
H25B H 0.0299 0.5275 0.1147 0.024 Uiso 1 1 calc R U
C26B C 0.0684(11) 0.4466(6) 0.1856(5) 0.022(2) Uani 1 1 d . .
H26B H -0.0288 0.4251 0.1820 0.026 Uiso 1 1 calc R U
C27B C 0.1785(12) 0.4200(6) 0.2312(5) 0.024(2) Uani 1 1 d . .
H27B H 0.1568 0.3807 0.2587 0.028 Uiso 1 1 calc R U
C28B C 0.3182(11) 0.4528(6) 0.2348(5) 0.021(2) Uani 1 1 d . .
C29B C 0.3580(9) 0.5101(7) 0.1945(4) 0.0176(18) Uani 1 1 d . .
C30B C 0.4255(12) 0.3565(7) 0.3083(5) 0.026(2) Uani 1 1 d . .
H30A H 0.3669 0.3205 0.2809 0.038 Uiso 1 1 calc R U
H30B H 0.3770 0.3634 0.3446 0.038 Uiso 1 1 calc R U
H30C H 0.5254 0.3350 0.3191 0.038 Uiso 1 1 calc R U
O1W O 0.6387(19) 0.6979(9) 0.6266(7) 0.097(3) Uani 1 1 d . .
O2W O 0.6781(19) 0.3422(9) 0.1257(7) 0.097(3) Uani 1 1 d . .

loop_
_atom_site_aniso_label
_atom_site_aniso_U_11
_atom_site_aniso_U_22
_atom_site_aniso_U_33
_atom_site_aniso_U_23
_atom_site_aniso_U_13
_atom_site_aniso_U_12
Eu1A 0.0181(2) 0.0194(3) 0.0253(3) -0.00089(19) 0.00498(17) 0.00236(18)
Zn1A 0.0147(5) 0.0202(6) 0.0233(6) -0.0002(5) 0.0035(4) 0.0016(4)
O1A 0.017(3) 0.027(4) 0.029(4) -0.006(3) 0.004(3) -0.004(3)
O2A 0.014(3) 0.018(4) 0.028(4) -0.001(3) 0.006(3) 0.004(2)
O3A 0.018(3) 0.026(4) 0.023(4) 0.001(3) 0.003(2) 0.004(3)
O4A 0.024(4) 0.024(4) 0.035(4) -0.002(3) 0.006(3) 0.003(3)
O5A 0.023(4) 0.018(4) 0.038(5) -0.003(3) 0.005(3) 0.000(3)
O6A 0.026(4) 0.035(5) 0.036(5) 0.003(4) 0.005(3) 0.000(3)
O7A 0.029(4) 0.022(4) 0.041(5) -0.001(3) 0.005(3) -0.007(3)
O8A 0.034(4) 0.034(5) 0.041(5) 0.002(4) 0.005(3) 0.004(4)
O9A 0.033(4) 0.020(4) 0.035(5) 0.008(3) 0.010(3) 0.003(3)
O10A 0.059(5) 0.032(4) 0.036(4) -0.006(4) 0.014(3) 0.004(5)
O11A 0.055(7) 0.050(7) 0.070(8) -0.001(6) 0.018(5) 0.005(5)
O12A 0.038(5) 0.032(5) 0.069(7) 0.004(5) 0.018(4) 0.002(4)
O13A 0.053(7) 0.022(6) 0.133(11) 0.001(6) 0.030(6) 0.007(4)
O14A 0.060(6) 0.031(5) 0.049(6) -0.001(4) 0.022(5) 0.002(4)
N1A 0.018(4) 0.018(5) 0.030(5) -0.004(4) 0.001(3) 0.000(3)
N2A 0.014(4) 0.014(4) 0.029(4) 0.003(3) 0.001(3) 0.000(3)
N3A 0.017(4) 0.030(5) 0.025(5) 0.002(4) 0.004(3) -0.003(3)
N4A 0.040(5) 0.022(5) 0.041(5) -0.010(4) 0.010(4) -0.003(4)
N5A 0.036(7) 0.035(7) 0.087(11) 0.005(7) 0.015(6) 0.002(5)
C1A 0.021(5) 0.028(6) 0.038(7) -0.007(5) 0.002(4) 0.000(4)
C2A 0.013(4) 0.018(5) 0.029(6) 0.000(4) 0.008(4) -0.003(3)
C3A 0.017(5) 0.032(6) 0.024(6) -0.002(4) 0.003(4) 0.000(4)
C4A 0.015(4) 0.024(5) 0.030(6) 0.002(4) 0.008(4) 0.001(3)
C5A 0.016(4) 0.016(5) 0.024(5) 0.003(4) 0.007(3) 0.002(3)
C6A 0.013(4) 0.022(5) 0.023(5) 0.006(4) 0.004(3) 0.001(3)
C7A 0.010(4) 0.016(4) 0.019(5) 0.004(4) 0.005(3) 0.001(3)
C8A 0.013(4) 0.022(5) 0.018(5) -0.001(4) 0.007(3) 0.002(3)
C9A 0.022(5) 0.025(5) 0.037(6) 0.002(4) 0.004(4) 0.001(4)
C10A 0.023(5) 0.026(6) 0.030(6) -0.009(4) 0.002(4) 0.000(4)
C11A 0.029(6) 0.042(7) 0.054(8) -0.014(6) 0.009(5) 0.000(5)
C12A 0.037(7) 0.050(7) 0.060(8) -0.017(6) 0.006(6) -0.002(5)
C13A 0.050(9) 0.059(9) 0.069(10) -0.030(8) 0.011(7) -0.006(7)
C14A 0.058(10) 0.087(14) 0.063(11) -0.022(9) 0.028(8) -0.013(9)
C15A 0.031(6) 0.060(8) 0.049(8) -0.008(6) 0.009(5) -0.001(6)
C16A 0.024(5) 0.019(4) 0.022(4) 0.003(3) 0.005(4) 0.005(3)
C17A 0.022(5) 0.020(5) 0.028(5) -0.002(4) 0.002(4) 0.005(4)
C18A 0.034(6) 0.025(5) 0.029(6) -0.001(4) 0.005(4) 0.005(4)
C19A 0.034(6) 0.026(5) 0.036(6) -0.001(4) -0.001(5) 0.002(4)
C20A 0.037(7) 0.038(7) 0.055(8) 0.006(6) -0.005(6) -0.006(5)
C21A 0.053(9) 0.047(9) 0.076(12) -0.001(8) -0.006(8) -0.012(7)
C22A 0.033(6) 0.035(6) 0.044(7) -0.002(5) -0.003(5) 0.005(5)
C23A 0.013(4) 0.017(4) 0.019(4) 0.003(3) 0.003(3) -0.002(3)
C24A 0.016(4) 0.016(5) 0.027(5) 0.004(4) 0.002(3) 0.003(3)
C25A 0.019(4) 0.008(4) 0.044(6) 0.003(4) 0.014(4) -0.003(3)
C26A 0.018(5) 0.039(6) 0.029(6) 0.006(5) 0.010(4) 0.003(4)
C27A 0.015(4) 0.017(5) 0.034(6) 0.000(4) 0.011(4) 0.004(3)
C28A 0.016(4) 0.014(5) 0.028(6) -0.002(4) 0.004(4) 0.004(3)
C29A 0.016(4) 0.020(5) 0.029(5) 0.006(5) 0.009(3) 0.004(4)
C30A 0.042(7) 0.026(6) 0.037(7) -0.006(5) 0.009(5) 0.004(5)
Eu1B 0.01528(19) 0.0177(3) 0.0207(3) 0.00057(19) 0.00356(15) -0.00185(17)
Zn1B 0.0143(5) 0.0155(5) 0.0199(6) 0.0010(4) 0.0027(4) 0.0002(4)
O1B 0.014(3) 0.019(3) 0.018(4) -0.002(3) 0.002(2) -0.007(2)
O2B 0.013(3) 0.020(4) 0.024(4) 0.001(3) -0.001(2) -0.001(3)
O3B 0.015(3) 0.015(3) 0.024(3) 0.003(3) 0.005(2) -0.005(2)
N3B 0.024(5) 0.021(5) 0.028(5) 0.000(4) -0.003(4) -0.003(3)
O4B 0.014(3) 0.015(3) 0.022(4) 0.003(3) 0.001(2) -0.002(2)
N4B 0.033(4) 0.040(6) 0.026(4) -0.002(5) 0.002(3) 0.015(5)
O5B 0.017(4) 0.027(5) 0.031(5) -0.003(3) 0.005(3) -0.001(3)
N5B 0.018(4) 0.021(5) 0.051(6) 0.003(4) 0.010(4) -0.004(3)
O6B 0.020(4) 0.022(4) 0.038(5) -0.002(3) 0.006(3) -0.006(3)
O7B 0.030(4) 0.031(4) 0.032(4) -0.006(3) -0.001(3) 0.006(3)
O11B 0.027(4) 0.026(4) 0.049(6) 0.005(4) 0.000(3) -0.003(3)
O12B 0.031(4) 0.031(5) 0.042(5) -0.007(4) 0.008(4) -0.007(3)
O13B 0.045(6) 0.036(6) 0.089(9) -0.010(5) 0.002(5) 0.015(5)
O14B 0.028(4) 0.023(4) 0.040(5) -0.007(3) -0.002(3) 0.012(3)
N1B 0.027(4) 0.018(5) 0.020(5) -0.001(4) 0.006(3) -0.002(3)
N2B 0.018(4) 0.014(4) 0.022(4) 0.004(3) 0.005(3) 0.001(3)
C1B 0.027(5) 0.025(6) 0.025(6) 0.005(4) 0.004(4) -0.002(4)
C2B 0.015(4) 0.012(4) 0.017(5) -0.004(3) 0.005(3) -0.002(3)
C3B 0.008(4) 0.011(4) 0.029(5) -0.004(4) 0.005(3) -0.001(3)
C4B 0.013(4) 0.018(5) 0.028(5) -0.002(4) 0.008(3) -0.004(3)
C5B 0.020(5) 0.020(5) 0.034(6) 0.002(4) 0.007(4) -0.001(4)
C6B 0.021(5) 0.011(4) 0.021(5) 0.004(4) 0.008(4) 0.004(3)
C7B 0.011(4) 0.015(5) 0.029(6) 0.000(4) 0.007(3) -0.001(3)
C8B 0.024(5) 0.007(4) 0.033(6) 0.001(4) 0.005(4) -0.001(3)
O8B 0.022(4) 0.035(4) 0.028(4) 0.003(3) 0.008(3) 0.003(3)
C9B 0.021(5) 0.017(4) 0.026(5) 0.003(3) 0.003(4) 0.001(3)
O9B 0.040(5) 0.029(4) 0.040(5) 0.003(4) 0.012(4) -0.003(4)
C10B 0.021(5) 0.024(5) 0.022(6) 0.003(4) 0.001(4) -0.002(4)
O10B 0.062(6) 0.079(8) 0.038(5) 0.005(5) 0.009(4) 0.002(6)
C11B 0.035(6) 0.038(6) 0.042(7) 0.009(5) 0.009(5) 0.004(5)
C12B 0.044(8) 0.030(6) 0.073(10) 0.015(6) 0.019(7) 0.001(5)
C13B 0.046(8) 0.049(8) 0.071(11) 0.016(7) 0.009(7) 0.000(6)
C14B 0.040(7) 0.042(6) 0.031(6) 0.002(5) 0.008(5) -0.003(5)
C15B 0.026(5) 0.021(4) 0.031(5) 0.001(4) 0.009(4) -0.006(4)
C16B 0.019(4) 0.018(4) 0.024(4) 0.005(3) 0.008(3) 0.001(3)
C17B 0.019(5) 0.026(5) 0.025(5) 0.003(4) 0.000(4) 0.002(4)
C18B 0.034(6) 0.031(6) 0.040(7) 0.001(5) 0.008(5) 0.009(5)
C19B 0.036(7) 0.048(8) 0.070(10) 0.016(7) 0.005(6) 0.012(6)
C20B 0.054(11) 0.059(12) 0.113(17) 0.011(10) -0.002(10) 0.020(8)
C21B 0.063(11) 0.078(13) 0.061(10) 0.006(9) -0.015(8) 0.007(9)
C22B 0.051(9) 0.062(10) 0.054(10) -0.003(7) 0.005(7) 0.017(7)
C23B 0.019(4) 0.019(5) 0.026(5) -0.002(4) 0.002(4) 0.005(3)
C24B 0.014(4) 0.016(4) 0.018(4) 0.000(3) 0.007(3) 0.006(3)
C25B 0.021(4) 0.016(5) 0.023(5) -0.005(4) 0.001(3) 0.005(4)
C26B 0.019(4) 0.018(5) 0.028(5) -0.003(4) 0.005(4) -0.006(3)
C27B 0.027(5) 0.019(5) 0.025(5) 0.001(4) 0.003(4) 0.002(4)
C28B 0.021(5) 0.024(5) 0.018(5) -0.007(4) 0.005(4) 0.006(4)
C29B 0.014(4) 0.016(5) 0.022(5) 0.002(5) 0.003(3) 0.002(3)
C30B 0.021(5) 0.018(5) 0.037(6) 0.003(4) 0.003(4) -0.007(4)
O1W 0.111(9) 0.076(5) 0.104(6) -0.017(7) 0.012(6) 0.023(7)
O2W 0.111(9) 0.076(5) 0.104(6) -0.017(7) 0.012(6) 0.023(7)

loop_
_atom_type_symbol
_atom_type_description
_atom_type_scat_dispersion_real
_atom_type_scat_dispersion_imag
_atom_type_scat_source
C C 0.0033 0.0016 'International Tables Vol C Tables 4.2.6.8 and 6.1.1.4'
H H 0.0000 0.0000 'International Tables Vol C Tables 4.2.6.8 and 6.1.1.4'
Eu Eu -0.1578 3.6682 'International Tables Vol C Tables 4.2.6.8 and 6.1.1.4'
N N 0.0061 0.0033 'International Tables Vol C Tables 4.2.6.8 and 6.1.1.4'
O O 0.0106 0.0060 'International Tables Vol C Tables 4.2.6.8 and 6.1.1.4'
Zn Zn 0.2839 1.4301 'International Tables Vol C Tables 4.2.6.8 and 6.1.1.4'

loop_
_geom_angle_atom_site_label_1
_geom_angle_atom_site_label_2
_geom_angle_atom_site_label_3
_geom_angle
O3A Eu1A O2A 65.4(2)
O3A Eu1A O6A 76.4(3)
O2A Eu1A O6A 112.8(3)
O3A Eu1A O5A 86.3(3)
O2A Eu1A O5A 70.8(3)
O6A Eu1A O5A 52.9(3)
O3A Eu1A O11A 128.3(3)
O2A Eu1A O11A 110.0(3)
O6A Eu1A O11A 136.8(3)
O5A Eu1A O11A 143.6(3)
O3A Eu1A O12A 79.5(3)
O2A Eu1A O12A 76.1(3)
O6A Eu1A O12A 147.0(3)
O5A Eu1A O12A 146.9(3)
O11A Eu1A O12A 51.4(4)
O3A Eu1A O8A 118.9(3)
O2A Eu1A O8A 174.7(3)
O6A Eu1A O8A 66.8(3)
O5A Eu1A O8A 105.8(3)
O11A Eu1A O8A 70.1(3)
O12A Eu1A O8A 107.2(3)
O3A Eu1A O9A 150.2(3)
O2A Eu1A O9A 126.2(2)
O6A Eu1A O9A 73.8(3)
O5A Eu1A O9A 74.8(3)
O11A Eu1A O9A 76.8(3)
O12A Eu1A O9A 128.1(3)
O8A Eu1A O9A 48.5(3)
O3A Eu1A O1A 127.3(2)
O2A Eu1A O1A 61.8(2)
O6A Eu1A O1A 125.1(3)
O5A Eu1A O1A 77.6(3)
O11A Eu1A O1A 72.0(3)
O12A Eu1A O1A 87.6(3)
O8A Eu1A O1A 113.8(2)
O9A Eu1A O1A 71.3(2)
O3A Eu1A O4A 60.5(2)
O2A Eu1A O4A 120.2(2)
O6A Eu1A O4A 77.7(3)
O5A Eu1A O4A 126.4(3)
O11A Eu1A O4A 85.9(3)
O12A Eu1A O4A 70.9(3)
O8A Eu1A O4A 65.1(3)
O9A Eu1A O4A 113.5(3)
O1A Eu1A O4A 156.0(3)
O3A Eu1A N3A 78.7(3)
O2A Eu1A N3A 91.0(3)
O6A Eu1A N3A 26.4(3)
O5A Eu1A N3A 26.6(3)
O11A Eu1A N3A 150.5(3)
O12A Eu1A N3A 157.8(3)
O8A Eu1A N3A 87.1(3)
O9A Eu1A N3A 74.0(3)
O1A Eu1A N3A 102.3(3)
O4A Eu1A N3A 101.5(3)
O3A Eu1A N5A 104.3(3)
O2A Eu1A N5A 92.6(4)
O6A Eu1A N5A 151.3(3)
O5A Eu1A N5A 154.8(3)
O11A Eu1A N5A 25.8(4)
O12A Eu1A N5A 25.7(4)
O8A Eu1A N5A 89.2(4)
O9A Eu1A N5A 102.4(4)
O1A Eu1A N5A 77.9(3)
O4A Eu1A N5A 78.1(3)
N3A Eu1A N5A 176.0(4)
N1A Zn1A O2A 93.3(3)
N1A Zn1A O14A 105.8(4)
O2A Zn1A O14A 99.9(4)
N1A Zn1A O3A 150.5(4)
O2A Zn1A O3A 79.9(3)
O14A Zn1A O3A 103.6(4)
N1A Zn1A N2A 81.9(3)
O2A Zn1A N2A 147.8(3)
O14A Zn1A N2A 112.1(4)
O3A Zn1A N2A 88.9(3)
N1A Zn1A Eu1A 128.6(3)
O2A Zn1A Eu1A 40.4(2)
O14A Zn1A Eu1A 103.8(3)
O3A Zn1A Eu1A 39.49(18)
N2A Zn1A Eu1A 123.2(2)
C2A O1A C1A 117.9(8)
C2A O1A Eu1A 116.0(5)
C1A O1A Eu1A 125.0(6)
C7A O2A Zn1A 125.7(6)
C7A O2A Eu1A 123.5(6)
Zn1A O2A Eu1A 106.8(3)
C29A O3A Zn1A 123.3(6)
C29A O3A Eu1A 128.2(6)
Zn1A O3A Eu1A 107.8(3)
C28A O4A C30A 116.9(8)
C28A O4A Eu1A 116.1(6)
C30A O4A Eu1A 127.0(6)
N3A O5A Eu1A 94.4(7)
N3A O6A Eu1A 95.1(6)
N4A O8A Eu1A 96.8(7)
N4A O9A Eu1A 96.4(6)
N5A O11A Eu1A 97.8(9)
N5A O12A Eu1A 95.6(9)
Zn1A O14A H14E 96(8)
Zn1A O14A H14F 155(8)
H14E O14A H14F 108(3)
C8A N1A C9A 123.2(9)
C8A N1A Zn1A 126.0(8)
C9A N1A Zn1A 110.8(6)
C23A N2A C16A 121.8(8)
C23A N2A Zn1A 124.6(7)
C16A N2A Zn1A 113.2(6)
O7A N3A O6A 121.3(9)
O7A N3A O5A 121.5(10)
O6A N3A O5A 117.2(9)
O7A N3A Eu1A 176.6(7)
O6A N3A Eu1A 58.5(5)
O5A N3A Eu1A 59.0(6)
O9A N4A O8A 117.5(10)
O9A N4A O10A 119.7(10)
O8A N4A O10A 122.6(10)
O9A N4A Eu1A 59.4(6)
O8A N4A Eu1A 58.7(6)
O10A N4A Eu1A 176.3(8)
O13A N5A O12A 124.0(15)
O13A N5A O11A 121.0(15)
O12A N5A O11A 115.0(13)
O13A N5A Eu1A 175.6(10)
O12A N5A Eu1A 58.6(7)
O11A N5A Eu1A 56.4(8)
O1A C1A H1AA 109.5
O1A C1A H1AB 109.5
H1AA C1A H1AB 109.5
O1A C1A H1AC 109.5
H1AA C1A H1AC 109.5
H1AB C1A H1AC 109.5
C3A C2A C7A 123.3(10)
C3A C2A O1A 123.9(9)
C7A C2A O1A 112.8(8)
C2A C3A C4A 119.7(9)
C2A C3A H3A 120.1
C4A C3A H3A 120.1
C5A C4A C3A 120.2(9)
C5A C4A H4A 119.9
C3A C4A H4A 119.9
C4A C5A C6A 121.7(10)
C4A C5A H5A 119.2
C6A C5A H5A 119.2
C5A C6A C8A 117.8(10)
C5A C6A C7A 116.8(9)
C8A C6A C7A 125.4(9)
O2A C7A C2A 118.3(9)
O2A C7A C6A 123.6(8)
C2A C7A C6A 118.1(8)
N1A C8A C6A 125.7(10)
N1A C8A H8A 117.2
C6A C8A H8A 117.2
N1A C9A C10A 114.3(8)
N1A C9A C16A 105.8(8)
C10A C9A C16A 111.3(8)
N1A C9A H9A 108.4
C10A C9A H9A 108.4
C16A C9A H9A 108.4
C15A C10A C11A 118.4(12)
C15A C10A C9A 121.4(12)
C11A C10A C9A 120.1(10)
C10A C11A C12A 121.4(13)
C10A C11A H11A 119.3
C12A C11A H11A 119.3
C13A C12A C11A 119.7(14)
C13A C12A H12A 120.1
C11A C12A H12A 120.1
C12A C13A C14A 122.5(15)
C12A C13A H13A 118.8
C14A C13A H13A 118.8
C13A C14A C15A 116.3(15)
C13A C14A H14A 121.9
C15A C14A H14A 121.9
C10A C15A C14A 121.6(15)
C10A C15A H15A 119.2
C14A C15A H15A 119.2
N2A C16A C17A 116.2(8)
N2A C16A C9A 107.3(7)
C17A C16A C9A 114.6(8)
N2A C16A H16A 105.9
C17A C16A H16A 105.9
C9A C16A H16A 105.9
C22A C17A C18A 119.5(10)
C22A C17A C16A 122.2(10)
C18A C17A C16A 118.3(9)
C19A C18A C17A 119.2(11)
C19A C18A H18A 120.4
C17A C18A H18A 120.4
C18A C19A C20A 119.0(11)
C18A C19A H19A 120.5
C20A C19A H19A 120.5
C21A C20A C19A 119.2(12)
C21A C20A H20A 120.4
C19A C20A H20A 120.4
C20A C21A C22A 122.3(14)
C20A C21A H21A 118.9
C22A C21A H21A 118.9
C17A C22A C21A 120.7(12)
C17A C22A H22A 119.7
C21A C22A H22A 119.7
N2A C23A C24A 125.7(8)
N2A C23A H23A 117.1
C24A C23A H23A 117.1
C29A C24A C25A 116.1(9)
C29A C24A C23A 121.9(8)
C25A C24A C23A 122.0(8)
C26A C25A C24A 122.2(10)
C26A C25A H25A 118.9
C24A C25A H25A 118.9
C25A C26A C27A 120.9(10)
C25A C26A H26A 119.5
C27A C26A H26A 119.5
C26A C27A C28A 121.2(10)
C26A C27A H27A 119.4
C28A C27A H27A 119.4
O4A C28A C27A 126.4(9)
O4A C28A C29A 114.2(8)
C27A C28A C29A 119.3(9)
O3A C29A C28A 116.5(9)
O3A C29A C24A 123.6(10)
C28A C29A C24A 119.9(8)
O4A C30A H30D 109.5
O4A C30A H30E 109.5
H30D C30A H30E 109.5
O4A C30A H30F 109.5
H30D C30A H30F 109.5
H30E C30A H30F 109.5
O3B Eu1B O2B 66.0(2)
O3B Eu1B O5B 87.3(2)
O2B Eu1B O5B 70.7(3)
O3B Eu1B O6B 75.9(3)
O2B Eu1B O6B 110.6(3)
O5B Eu1B O6B 51.2(2)
O3B Eu1B O8B 151.5(3)
O2B Eu1B O8B 123.1(3)
O5B Eu1B O8B 73.0(3)
O6B Eu1B O8B 75.7(3)
O3B Eu1B O11B 128.8(3)
O2B Eu1B O11B 110.4(3)
O5B Eu1B O11B 142.1(3)
O6B Eu1B O11B 138.4(3)
O8B Eu1B O11B 76.2(3)
O3B Eu1B O12B 80.5(3)
O2B Eu1B O12B 78.9(3)
O5B Eu1B O12B 149.6(3)
O6B Eu1B O12B 147.4(3)
O8B Eu1B O12B 126.5(3)
O11B Eu1B O12B 50.5(3)
O3B Eu1B O1B 127.2(2)
O2B Eu1B O1B 61.2(2)
O5B Eu1B O1B 77.9(2)
O6B Eu1B O1B 124.7(2)
O8B Eu1B O1B 69.5(2)
O11B Eu1B O1B 71.0(3)
O12B Eu1B O1B 87.5(3)
O3B Eu1B O4B 61.1(2)
O2B Eu1B O4B 122.3(2)
O5B Eu1B O4B 125.8(2)
O6B Eu1B O4B 77.6(2)
O8B Eu1B O4B 114.3(2)
O11B Eu1B O4B 86.9(2)
O12B Eu1B O4B 71.5(3)
O1B Eu1B O4B 156.4(2)
O3B Eu1B O9B 120.4(2)
O2B Eu1B O9B 173.4(3)
O5B Eu1B O9B 107.0(3)
O6B Eu1B O9B 71.0(3)
O8B Eu1B O9B 50.6(3)
O11B Eu1B O9B 67.4(3)
O12B Eu1B O9B 103.2(3)
O1B Eu1B O9B 112.4(2)
O4B Eu1B O9B 64.2(2)
O3B Eu1B N5B 105.5(3)
O2B Eu1B N5B 94.7(3)
O5B Eu1B N5B 155.0(3)
O6B Eu1B N5B 152.1(3)
O8B Eu1B N5B 100.7(3)
O11B Eu1B N5B 24.7(3)
O12B Eu1B N5B 25.8(3)
O1B Eu1B N5B 77.3(3)
O4B Eu1B N5B 79.1(2)
O9B Eu1B N5B 85.2(3)
O3B Eu1B N3B 79.4(3)
O2B Eu1B N3B 89.0(3)
O5B Eu1B N3B 24.8(2)
O6B Eu1B N3B 26.5(3)
O8B Eu1B N3B 74.1(3)
O11B Eu1B N3B 150.0(3)
O12B Eu1B N3B 159.4(3)
O1B Eu1B N3B 101.3(2)
O4B Eu1B N3B 102.1(2)
O9B Eu1B N3B 90.7(3)
N5B Eu1B N3B 174.7(3)
O2B Zn1B O3B 79.2(3)
O2B Zn1B O14B 97.7(3)
O3B Zn1B O14B 107.8(4)
O2B Zn1B N1B 92.2(3)
O3B Zn1B N1B 142.4(3)
O14B Zn1B N1B 109.6(4)
O2B Zn1B N2B 153.8(3)
O3B Zn1B N2B 89.4(3)
O14B Zn1B N2B 108.3(3)
N1B Zn1B N2B 82.5(3)
O2B Zn1B Eu1B 40.2(2)
O3B Zn1B Eu1B 39.19(17)
O14B Zn1B Eu1B 103.9(3)
N1B Zn1B Eu1B 124.9(3)
N2B Zn1B Eu1B 126.0(2)
C2B O1B C1B 115.0(7)
C2B O1B Eu1B 117.8(5)
C1B O1B Eu1B 125.0(6)
C7B O2B Zn1B 124.3(7)
C7B O2B Eu1B 126.7(6)
Zn1B O2B Eu1B 106.7(3)
C29B O3B Zn1B 122.5(6)
C29B O3B Eu1B 129.1(6)
Zn1B O3B Eu1B 107.9(3)
O7B N3B O5B 123.6(10)
O7B N3B O6B 121.7(10)
O5B N3B O6B 114.7(10)
O7B N3B Eu1B 173.8(7)
O5B N3B Eu1B 56.7(6)
O6B N3B Eu1B 58.3(5)
C28B O4B C30B 117.0(8)
C28B O4B Eu1B 116.7(6)
C30B O4B Eu1B 126.0(5)
O10B N4B O8B 127.7(11)
O10B N4B O9B 113.7(12)
O8B N4B O9B 118.3(9)
O10B N4B Eu1B 174.1(10)
O8B N4B Eu1B 55.4(5)
O9B N4B Eu1B 62.8(5)
N3B O5B Eu1B 98.5(7)
O11B N5B O13B 122.9(11)
O11B N5B O12B 119.3(10)
O13B N5B O12B 117.8(11)
O11B N5B Eu1B 59.2(6)
O13B N5B Eu1B 176.2(9)
O12B N5B Eu1B 60.2(6)
N3B O6B Eu1B 95.2(6)
N5B O11B Eu1B 96.1(7)
N5B O12B Eu1B 94.0(7)
Zn1B O14B H14C 117(7)
Zn1B O14B H14D 127(8)
H14C O14B H14D 108(3)
C8B N1B C9B 119.0(9)
C8B N1B Zn1B 124.6(8)
C9B N1B Zn1B 113.9(6)
C23B N2B C16B 123.3(8)
C23B N2B Zn1B 125.7(7)
C16B N2B Zn1B 111.0(5)
O1B C1B H1BA 109.5
O1B C1B H1BB 109.5
H1BA C1B H1BB 109.5
O1B C1B H1BC 109.5
H1BA C1B H1BC 109.5
H1BB C1B H1BC 109.5
C3B C2B O1B 127.9(8)
C3B C2B C7B 120.1(9)
O1B C2B C7B 111.9(8)
C2B C3B C4B 121.4(9)
C2B C3B H3B 119.3
C4B C3B H3B 119.3
C5B C4B C3B 118.7(9)
C5B C4B H4B 120.6
C3B C4B H4B 120.6
C4B C5B C6B 122.4(10)
C4B C5B H5B 118.8
C6B C5B H5B 118.8
C5B C6B C7B 119.8(9)
C5B C6B C8B 116.6(9)
C7B C6B C8B 122.6(9)
O2B C7B C6B 126.7(9)
O2B C7B C2B 115.9(9)
C6B C7B C2B 117.3(8)
N1B C8B C6B 125.8(10)
N1B C8B H8B 117.1
C6B C8B H8B 117.1
N4B O8B Eu1B 100.0(6)
C10B C9B N1B 113.8(8)
C10B C9B C16B 111.3(8)
N1B C9B C16B 107.9(7)
C10B C9B H9B 107.9
N1B C9B H9B 107.9
C16B C9B H9B 107.9
N4B O9B Eu1B 91.1(6)
C15B C10B C11B 117.2(11)
C15B C10B C9B 125.1(10)
C11B C10B C9B 117.6(10)
C12B C11B C10B 117.7(12)
C12B C11B H11B 121.2
C10B C11B H11B 121.2
C13B C12B C11B 125.4(14)
C13B C12B H12B 117.3
C11B C12B H12B 117.3
C12B C13B C14B 121.4(15)
C12B C13B H13B 119.3
C14B C13B H13B 119.3
C15B C14B C13B 115.8(12)
C15B C14B H14B 122.1
C13B C14B H14B 122.1
C10B C15B C14B 122.2(10)
C10B C15B H15B 118.9
C14B C15B H15B 118.9
N2B C16B C17B 118.0(8)
N2B C16B C9B 107.5(7)
C17B C16B C9B 110.0(7)
N2B C16B H16B 106.9
C17B C16B H16B 106.9
C9B C16B H16B 106.9
C18B C17B C22B 119.0(11)
C18B C17B C16B 122.1(9)
C22B C17B C16B 118.7(11)
C17B C18B C19B 121.0(12)
C17B C18B H18B 119.5
C19B C18B H18B 119.5
C20B C19B C18B 120.7(16)
C20B C19B H19B 119.7
C18B C19B H19B 119.7
C19B C20B C21B 121.2(15)
C19B C20B H20B 119.4
C21B C20B H20B 119.4
C20B C21B C22B 116.7(15)
C20B C21B H21B 121.7
C22B C21B H21B 121.7
C17B C22B C21B 120.1(15)
C17B C22B H22B 120.0
C21B C22B H22B 120.0
N2B C23B C24B 125.3(8)
N2B C23B H23B 117.4
C24B C23B H23B 117.4
C25B C24B C23B 114.5(8)
C25B C24B C29B 122.0(9)
C23B C24B C29B 123.5(8)
C24B C25B C26B 118.8(8)
C24B C25B H25B 120.6
C26B C25B H25B 120.6
C27B C26B C25B 119.9(9)
C27B C26B H26B 120.0
C25B C26B H26B 120.0
C28B C27B C26B 118.2(10)
C28B C27B H27B 120.9
C26B C27B H27B 120.9
C27B C28B O4B 123.6(10)
C27B C28B C29B 123.5(9)
O4B C28B C29B 113.0(8)
O3B C29B C24B 126.7(9)
O3B C29B C28B 115.7(8)
C24B C29B C28B 117.5(8)
O4B C30B H30A 109.5
O4B C30B H30B 109.5
H30A C30B H30B 109.5
O4B C30B H30C 109.5
H30A C30B H30C 109.5
H30B C30B H30C 109.5

loop_
_geom_bond_atom_site_label_1
_geom_bond_atom_site_label_2
_geom_bond_distance
Eu1A O3A 2.348(6)
Eu1A O2A 2.380(7)
Eu1A O6A 2.444(9)
Eu1A O5A 2.454(9)
Eu1A O11A 2.470(12)
Eu1A O12A 2.521(11)
Eu1A O8A 2.537(9)
Eu1A O9A 2.554(8)
Eu1A O1A 2.606(7)
Eu1A O4A 2.693(8)
Eu1A N3A 2.856(10)
Eu1A N5A 2.938(14)
Zn1A N1A 1.980(10)
Zn1A O2A 1.988(7)
Zn1A O14A 1.990(9)
Zn1A O3A 1.995(8)
Zn1A N2A 2.067(7)
O1A C2A 1.417(13)
O1A C1A 1.456(12)
O2A C7A 1.341(11)
O3A C29A 1.345(11)
O4A C28A 1.360(12)
O4A C30A 1.397(15)
O5A N3A 1.282(12)
O6A N3A 1.276(13)
O7A N3A 1.246(12)
O8A N4A 1.232(13)
O9A N4A 1.217(13)
O10A N4A 1.261(12)
O11A N5A 1.289(17)
O12A N5A 1.281(17)
O13A N5A 1.212(17)
O14A H14E 0.802(14)
O14A H14F 0.802(14)
N1A C8A 1.289(13)
N1A C9A 1.500(13)
N2A C23A 1.279(12)
N2A C16A 1.459(11)
C1A H1AA 0.9800
C1A H1AB 0.9800
C1A H1AC 0.9800
C2A C3A 1.350(14)
C2A C7A 1.381(13)
C3A C4A 1.369(16)
C3A H3A 0.9500
C4A C5A 1.365(15)
C4A H4A 0.9500
C5A C6A 1.425(13)
C5A H5A 0.9500
C6A C8A 1.433(14)
C6A C7A 1.434(15)
C8A H8A 0.9500
C9A C10A 1.543(15)
C9A C16A 1.560(14)
C9A H9A 1.0000
C10A C15A 1.362(18)
C10A C11A 1.365(18)
C11A C12A 1.399(17)
C11A H11A 0.9500
C12A C13A 1.31(2)
C12A H12A 0.9500
C13A C14A 1.40(3)
C13A H13A 0.9500
C14A C15A 1.42(2)
C14A H14A 0.9500
C15A H15A 0.9500
C16A C17A 1.492(13)
C16A H16A 1.0000
C17A C22A 1.353(16)
C17A C18A 1.459(15)
C18A C19A 1.400(15)
C18A H18A 0.9500
C19A C20A 1.457(16)
C19A H19A 0.9500
C20A C21A 1.344(19)
C20A H20A 0.9500
C21A C22A 1.412(18)
C21A H21A 0.9500
C22A H22A 0.9500
C23A C24A 1.479(14)
C23A H23A 0.9500
C24A C29A 1.438(13)
C24A C25A 1.462(13)
C25A C26A 1.304(16)
C25A H25A 0.9500
C26A C27A 1.385(15)
C26A H26A 0.9500
C27A C28A 1.395(13)
C27A H27A 0.9500
C28A C29A 1.398(15)
C30A H30D 0.9800
C30A H30E 0.9800
C30A H30F 0.9800
Eu1B O3B 2.337(6)
Eu1B O2B 2.371(8)
Eu1B O5B 2.456(10)
Eu1B O6B 2.481(8)
Eu1B O8B 2.493(8)
Eu1B O11B 2.497(8)
Eu1B O12B 2.516(9)
Eu1B O1B 2.621(6)
Eu1B O4B 2.630(7)
Eu1B O9B 2.654(9)
Eu1B N5B 2.891(11)
Eu1B N3B 2.905(10)
Zn1B O2B 2.009(6)
Zn1B O3B 2.012(7)
Zn1B O14B 2.023(8)
Zn1B N1B 2.025(10)
Zn1B N2B 2.059(7)
O1B C2B 1.390(12)
O1B C1B 1.440(12)
O2B C7B 1.330(11)
O3B C29B 1.327(10)
N3B O7B 1.222(13)
N3B O5B 1.230(12)
N3B O6B 1.302(12)
O4B C28B 1.406(11)
O4B C30B 1.467(13)
N4B O10B 1.230(12)
N4B O8B 1.260(14)
N4B O9B 1.309(13)
N5B O11B 1.215(14)
N5B O13B 1.255(14)
N5B O12B 1.261(13)
O14B H14C 0.801(14)
O14B H14D 0.801(14)
N1B C8B 1.310(13)
N1B C9B 1.509(12)
N2B C23B 1.313(13)
N2B C16B 1.479(11)
C1B H1BA 0.9800
C1B H1BB 0.9800
C1B H1BC 0.9800
C2B C3B 1.366(12)
C2B C7B 1.449(13)
C3B C4B 1.406(14)
C3B H3B 0.9500
C4B C5B 1.356(15)
C4B H4B 0.9500
C5B C6B 1.398(14)
C5B H5B 0.9500
C6B C7B 1.411(14)
C6B C8B 1.465(13)
C8B H8B 0.9500
C9B C10B 1.486(15)
C9B C16B 1.573(12)
C9B H9B 1.0000
C10B C15B 1.363(15)
C10B C11B 1.425(16)
C11B C12B 1.349(17)
C11B H11B 0.9500
C12B C13B 1.23(2)
C12B H12B 0.9500
C13B C14B 1.42(2)
C13B H13B 0.9500
C14B C15B 1.389(14)
C14B H14B 0.9500
C15B H15B 0.9500
C16B C17B 1.515(12)
C16B H16B 1.0000
C17B C18B 1.369(15)
C17B C22B 1.380(18)
C18B C19B 1.379(16)
C18B H18B 0.9500
C19B C20B 1.32(2)
C19B H19B 0.9500
C20B C21B 1.41(2)
C20B H20B 0.9500
C21B C22B 1.42(2)
C21B H21B 0.9500
C22B H22B 0.9500
C23B C24B 1.396(14)
C23B H23B 0.9500
C24B C25B 1.373(12)
C24B C29B 1.411(12)
C25B C26B 1.458(15)
C25B H25B 0.9500
C26B C27B 1.415(14)
C26B H26B 0.9500
C27B C28B 1.378(15)
C27B H27B 0.9500
C28B C29B 1.413(16)
C30B H30A 0.9800
C30B H30B 0.9800
C30B H30C 0.9800
